data_7052404
loop_
_publ_author_name
'Beck, Johannes'
'Weber, Johannes'
'Mukhopadhyay, Atashi Basu'
'Dolg, Michael'

_publ_section_title
;
 Bent and planar molecules in polymorphs of the tricyclic carbon
 sulfide C6S8
;
_journal_issue 3
_journal_name_full 'New Journal of Chemistry'
_journal_page_first 465
_journal_paper_doi 10.1039/b402881c
_journal_volume 29
_journal_year 2005
_chemical_formula_sum 'C6 S8'
_chemical_formula_weight 164.27
_chemical_name_systematic
;
?
;
_space_group_IT_number 114
_symmetry_cell_setting tetragonal
_symmetry_space_group_name_Hall 'P -4 2n'
_symmetry_space_group_name_H-M 'P -4 21 c'
_atom_sites_solution_primary direct
_atom_sites_solution_secondary difmap
_audit_creation_method SHELXL-97
_cell_angle_alpha 90.00
_cell_angle_beta 90.00
_cell_angle_gamma 90.00
_cell_formula_units_Z 4
_cell_length_a 11.9524(8)
_cell_length_b 11.9524(8)
_cell_length_c 7.6116(4)
_cell_measurement_temperature 293(2)
_cell_volume 1087.39(12)
_computing_structure_refinement 'SHELXL-97 (Sheldrick, 1997)'
_diffrn_ambient_temperature 293(2)
_diffrn_measured_fraction_theta_full 0.998
_diffrn_measured_fraction_theta_max 1.000
_diffrn_measurement_device_type 'Nonius CAD4'
_diffrn_radiation_monochromator graphite
_diffrn_radiation_source 'fine-focus sealed tube'
_diffrn_radiation_type CuK\a
_diffrn_radiation_wavelength 1.54184
_diffrn_reflns_av_R_equivalents 0.0530
_diffrn_reflns_av_sigmaI/netI 0.0339
_diffrn_reflns_limit_h_max 12
_diffrn_reflns_limit_h_min -12
_diffrn_reflns_limit_k_max 12
_diffrn_reflns_limit_k_min -12
_diffrn_reflns_limit_l_max 8
_diffrn_reflns_limit_l_min 0
_diffrn_reflns_number 2827
_diffrn_reflns_theta_full 55.12
_diffrn_reflns_theta_max 55.12
_diffrn_reflns_theta_min 5.23
_exptl_absorpt_coefficient_mu 14.824
_exptl_absorpt_correction_type numerical
_exptl_crystal_colour red
_exptl_crystal_density_diffrn 2.007
_exptl_crystal_density_method 'not measured'
_exptl_crystal_description needle
_exptl_crystal_F_000 656
_exptl_crystal_size_max 0.88
_exptl_crystal_size_mid 0.03
_exptl_crystal_size_min 0.03
_refine_diff_density_max 0.247
_refine_diff_density_min -0.421
_refine_diff_density_rms 0.080
_refine_ls_abs_structure_details 'Flack H D (1983), Acta Cryst. A39, 876-881'
_refine_ls_abs_structure_Flack 0.04(8)
_refine_ls_extinction_method none
_refine_ls_goodness_of_fit_ref 1.042
_refine_ls_matrix_type full
_refine_ls_number_parameters 64
_refine_ls_number_reflns 681
_refine_ls_number_restraints 0
_refine_ls_restrained_S_all 1.042
_refine_ls_R_factor_all 0.0478
_refine_ls_R_factor_gt 0.0346
_refine_ls_shift/su_max 0.000
_refine_ls_shift/su_mean 0.000
_refine_ls_structure_factor_coef Fsqd
_refine_ls_weighting_details 'calc w=1/[\s^2^(Fo^2^)+(0.0564P)^2^+0.0000P] where P=(Fo^2^+2Fc^2^)/3'
_refine_ls_weighting_scheme calc
_refine_ls_wR_factor_gt 0.0787
_refine_ls_wR_factor_ref 0.0849
_reflns_number_gt 571
_reflns_number_total 681
_reflns_threshold_expression >2sigma(I)
_cod_data_source_file b402881c.txt
_cod_data_source_block beta-C6S8
_cod_original_sg_symbol_H-M 'P -421c'
_cod_database_code 7052404

loop_
_symmetry_equiv_pos_as_xyz
'x, y, z'
'-x, -y, z'
'x+1/2, -y+1/2, -z+1/2'
'-x+1/2, y+1/2, -z+1/2'
'y+1/2, x+1/2, z+1/2'
'-y+1/2, -x+1/2, z+1/2'
'-y, x, -z'
'y, -x, -z'

loop_
_atom_site_label
_atom_site_type_symbol
_atom_site_fract_x
_atom_site_fract_y
_atom_site_fract_z
_atom_site_U_iso_or_equiv
_atom_site_adp_type
_atom_site_occupancy
_atom_site_symmetry_multiplicity
_atom_site_calc_flag
_atom_site_refinement_flags
_atom_site_disorder_assembly
_atom_site_disorder_group
S1 S 0.24995(12) 0.93303(12) 0.1749(2) 0.0376(4) Uani 1 1 d . . .
S2 S 0.28989(11) 0.76861(12) 0.2289(2) 0.0396(4) Uani 1 1 d . . .
S3 S 0.59737(12) 0.90065(12) 0.0189(2) 0.0322(4) Uani 1 1 d . . .
S4 S 0.50518(16) 0.65934(12) 0.1839(2) 0.0542(5) Uani 1 1 d . . .
C1 C 0.3823(5) 0.9628(4) 0.0940(7) 0.0253(14) Uani 1 1 d . . .
C2 C 0.4599(5) 0.8815(5) 0.0979(7) 0.0252(14) Uani 1 1 d . . .
C3 C 0.4297(4) 0.7729(5) 0.1650(8) 0.0341(14) Uani 1 1 d . . .

loop_
_atom_site_aniso_label
_atom_site_aniso_U_11
_atom_site_aniso_U_22
_atom_site_aniso_U_33
_atom_site_aniso_U_23
_atom_site_aniso_U_13
_atom_site_aniso_U_12
S1 0.0289(8) 0.0448(9) 0.0390(8) 0.0009(8) 0.0043(8) -0.0041(7)
S2 0.0391(9) 0.0399(9) 0.0397(9) 0.0047(8) -0.0012(7) -0.0132(6)
S3 0.0295(9) 0.0306(8) 0.0365(9) -0.0036(7) 0.0043(7) 0.0019(6)
S4 0.0523(10) 0.0324(8) 0.0780(12) 0.0067(9) -0.0103(11) 0.0007(8)
C1 0.029(3) 0.029(4) 0.017(3) -0.003(2) 0.001(2) -0.001(3)
C2 0.027(4) 0.030(3) 0.018(3) -0.004(2) 0.000(2) -0.007(3)
C3 0.036(3) 0.038(4) 0.029(3) 0.000(3) -0.009(3) -0.008(3)

loop_
_atom_type_symbol
_atom_type_description
_atom_type_scat_dispersion_real
_atom_type_scat_dispersion_imag
_atom_type_scat_source
C C 0.0181 0.0091 'International Tables Vol C Tables 4.2.6.8 and 6.1.1.4'
S S 0.3331 0.5567 'International Tables Vol C Tables 4.2.6.8 and 6.1.1.4'

loop_
_geom_angle_atom_site_label_1
_geom_angle_atom_site_label_2
_geom_angle_atom_site_label_3
_geom_angle
_geom_angle_site_symmetry_1
_geom_angle_site_symmetry_3
_geom_angle_publ_flag
C1 S1 S2 93.15(19) . . ?
C3 S2 S1 98.0(2) . . ?
C1 S3 C2 98.0(2) 2_675 . ?
C2 C1 S1 118.3(4) . . ?
C2 C1 S3 126.0(4) . 2_675 ?
S1 C1 S3 115.8(3) . 2_675 ?
C1 C2 C3 119.1(5) . . ?
C1 C2 S3 122.8(4) . . ?
C3 C2 S3 118.1(4) . . ?
C2 C3 S4 129.8(4) . . ?
C2 C3 S2 111.5(4) . . ?
S4 C3 S2 118.7(3) . . ?

loop_
_geom_bond_atom_site_label_1
_geom_bond_atom_site_label_2
_geom_bond_distance
_geom_bond_site_symmetry_2
_geom_bond_publ_flag
S1 C1 1.735(5) . ?
S1 S2 2.064(2) . ?
S2 C3 1.741(6) . ?
S3 C1 1.746(5) 2_675 ?
S3 C2 1.764(5) . ?
S4 C3 1.636(5) . ?
C1 C2 1.343(7) . ?
C1 S3 1.746(5) 2_675 ?
C2 C3 1.442(8) . ?
